data_4300512
_journal_name_full 'Inorganic Chemistry'
_journal_paper_doi 10.1021/ic051471v
_journal_year 2006
_chemical_formula_sum 'C98 H86 Fe2 N2 O8'
_chemical_formula_weight 1531.39
_space_group_IT_number 2
_symmetry_cell_setting triclinic
_symmetry_space_group_name_Hall '-P 1'
_symmetry_space_group_name_H-M 'P -1'
_cell_angle_alpha 115.544(3)
_cell_angle_beta 108.042(4)
_cell_angle_gamma 98.087(4)
_cell_formula_units_Z 1
_cell_length_a 12.311(3)
_cell_length_b 13.322(3)
_cell_length_c 14.608(3)
_cell_measurement_temperature 173(2)
_cell_volume 1947.5(8)
_diffrn_ambient_temperature 173(2)
_exptl_crystal_density_diffrn 1.306
_cod_depositor_comments
;
The following automatic conversions were performed:
'_symmetry_cell_setting' value 'Triclinic' changed to 'triclinic'
according to '/home/saulius/struct/CIF-dictionaries/cif_core.dic'
dictionary named 'cif_core.dic' version 2.4.1 from 2010-06-29.

Automatic conversion script
Id: cif_fix_enum 1527 2010-12-29 10:47:43Z saulius 
;
_cod_database_code 4300512

loop_
_symmetry_equiv_pos_as_xyz
'x, y, z'
'-x, -y, -z'

loop_
_atom_site_label
_atom_site_type_symbol
_atom_site_fract_x
_atom_site_fract_y
_atom_site_fract_z
_atom_site_U_iso_or_equiv
_atom_site_adp_type
_atom_site_occupancy
_atom_site_symmetry_multiplicity
_atom_site_calc_flag
_atom_site_refinement_flags
_atom_site_disorder_assembly
_atom_site_disorder_group
Fe1 Fe 0.84731(3) 0.97031(3) 0.52537(3) 0.02518(10) Uani 1 1 d . . .
N1 N 0.69048(18) 0.97169(17) 0.41491(16) 0.0298(4) Uani 1 1 d . . .
O1 O 0.87424(16) 0.83874(14) 0.41542(14) 0.0346(4) Uani 1 1 d . . .
O2 O 0.94963(15) 1.13574(14) 0.59835(15) 0.0368(4) Uani 1 1 d . . .
O3 O 0.76310(17) 0.94887(15) 0.61385(14) 0.0380(4) Uani 1 1 d . . .
O4 O 0.93618(17) 0.93062(16) 0.69687(17) 0.0489(5) Uani 1 1 d . . .
C1 C 0.5922(2) 0.8771(2) 0.3623(2) 0.0350(5) Uani 1 1 d . . .
H1A H 0.6015 0.8098 0.3673 0.042 Uiso 1 1 calc R . .
C2 C 0.4780(2) 0.8716(2) 0.3010(2) 0.0360(6) Uani 1 1 d . . .
C3 C 0.4670(2) 0.9722(3) 0.2970(2) 0.0424(6) Uani 1 1 d . . .
H3A H 0.3901 0.9744 0.2589 0.051 Uiso 1 1 calc R . .
C4 C 0.5681(2) 1.0691(2) 0.3485(2) 0.0396(6) Uani 1 1 d . . .
H4A H 0.5616 1.1372 0.3440 0.047 Uiso 1 1 calc R . .
C5 C 0.6783(2) 1.0658(2) 0.4063(2) 0.0335(5) Uani 1 1 d . . .
H5A H 0.7476 1.1323 0.4411 0.040 Uiso 1 1 calc R . .
C6 C 0.3701(2) 0.7628(2) 0.2463(2) 0.0432(6) Uani 1 1 d . . .
H6A H 0.3972 0.6928 0.2282 0.052 Uiso 1 1 calc R . .
H6B H 0.3125 0.7526 0.1759 0.052 Uiso 1 1 calc R . .
C7 C 0.3075(3) 0.7731(3) 0.3233(3) 0.0506(7) Uani 1 1 d . . .
H7A H 0.2382 0.7022 0.2865 0.076 Uiso 1 1 calc R . .
H7B H 0.2798 0.8419 0.3405 0.076 Uiso 1 1 calc R . .
H7C H 0.3642 0.7819 0.3925 0.076 Uiso 1 1 calc R . .
C8 C 0.8326(2) 0.92684(19) 0.6842(2) 0.0314(5) Uani 1 1 d . . .
C9 C 0.7741(2) 0.89183(19) 0.74753(18) 0.0259(5) Uani 1 1 d . . .
C10 C 0.6851(2) 0.78184(19) 0.68885(19) 0.0273(5) Uani 1 1 d . . .
C11 C 0.6299(2) 0.7469(2) 0.7450(2) 0.0366(6) Uani 1 1 d . . .
H11A H 0.5702 0.6721 0.7061 0.044 Uiso 1 1 calc R . .
C12 C 0.6615(3) 0.8203(2) 0.8570(2) 0.0438(7) Uani 1 1 d . . .
H12A H 0.6247 0.7951 0.8951 0.053 Uiso 1 1 calc R . .
C13 C 0.7461(2) 0.9296(2) 0.9136(2) 0.0379(6) Uani 1 1 d . . .
H13A H 0.7654 0.9799 0.9903 0.046 Uiso 1 1 calc R . .
C14 C 0.8041(2) 0.9683(2) 0.86102(19) 0.0291(5) Uani 1 1 d . . .
C15 C 0.6459(2) 0.70123(19) 0.56713(19) 0.0273(5) Uani 1 1 d . . .
C16 C 0.7274(2) 0.6692(2) 0.5214(2) 0.0339(5) Uani 1 1 d . . .
H16A H 0.8107 0.6962 0.5689 0.041 Uiso 1 1 calc R . .
C17 C 0.6887(2) 0.5982(2) 0.4071(2) 0.0383(6) Uani 1 1 d . . .
H17A H 0.7462 0.5780 0.3776 0.046 Uiso 1 1 calc R . .
C18 C 0.5687(2) 0.5564(2) 0.3358(2) 0.0348(6) Uani 1 1 d . . .
C19 C 0.4866(2) 0.5855(2) 0.3815(2) 0.0376(6) Uani 1 1 d . . .
H19A H 0.4030 0.5563 0.3341 0.045 Uiso 1 1 calc R . .
C20 C 0.5251(2) 0.6569(2) 0.4957(2) 0.0349(5) Uani 1 1 d . . .
H20A H 0.4674 0.6757 0.5253 0.042 Uiso 1 1 calc R . .
C21 C 0.5259(3) 0.4820(2) 0.2107(2) 0.0482(7) Uani 1 1 d . . .
H21A H 0.5958 0.4766 0.1924 0.072 Uiso 1 1 calc R . .
H21B H 0.4789 0.5181 0.1741 0.072 Uiso 1 1 calc R . .
H21C H 0.4754 0.4031 0.1847 0.072 Uiso 1 1 calc R . .
C22 C 0.8927(2) 1.0892(2) 0.92628(19) 0.0301(5) Uani 1 1 d . . .
C23 C 0.9001(2) 1.1610(2) 0.8803(2) 0.0310(5) Uani 1 1 d . . .
H23A H 0.8475 1.1326 0.8050 0.037 Uiso 1 1 calc R . .
C24 C 0.9825(2) 1.2729(2) 0.9421(2) 0.0373(6) Uani 1 1 d . . .
H24A H 0.9856 1.3201 0.9088 0.045 Uiso 1 1 calc R . .
C25 C 1.0609(2) 1.3171(2) 1.0522(2) 0.0415(6) Uani 1 1 d . . .
C26 C 1.0524(2) 1.2470(2) 1.0986(2) 0.0445(7) Uani 1 1 d . . .
H26A H 1.1044 1.2762 1.1742 0.053 Uiso 1 1 calc R . .
C27 C 0.9698(2) 1.1349(2) 1.0375(2) 0.0386(6) Uani 1 1 d . . .
H27A H 0.9658 1.0889 1.0718 0.046 Uiso 1 1 calc R . .
C28 C 1.1537(3) 1.4379(3) 1.1180(3) 0.0650(10) Uani 1 1 d . . .
H28A H 1.1739 1.4698 1.1977 0.097 Uiso 1 1 calc R . .
H28B H 1.1209 1.4898 1.0943 0.097 Uiso 1 1 calc R . .
H28C H 1.2265 1.4322 1.1047 0.097 Uiso 1 1 calc R . .
C29 C 0.9474(2) 0.80339(19) 0.37584(18) 0.0278(5) Uani 1 1 d . . .
C30 C 0.9071(2) 0.67529(19) 0.28891(19) 0.0270(5) Uani 1 1 d . . .
C31 C 0.8164(2) 0.6336(2) 0.18230(19) 0.0299(5) Uani 1 1 d . . .
C32 C 0.7850(2) 0.5160(2) 0.1021(2) 0.0383(6) Uani 1 1 d . . .
H32A H 0.7249 0.4867 0.0294 0.046 Uiso 1 1 calc R . .
C33 C 0.8389(3) 0.4415(2) 0.1259(2) 0.0439(7) Uani 1 1 d . . .
H33A H 0.8170 0.3619 0.0696 0.053 Uiso 1 1 calc R . .
C34 C 0.9251(3) 0.4825(2) 0.2319(2) 0.0407(6) Uani 1 1 d . . .
H34A H 0.9606 0.4300 0.2481 0.049 Uiso 1 1 calc R . .
C35 C 0.9609(2) 0.5994(2) 0.3154(2) 0.0313(5) Uani 1 1 d . . .
C36 C 0.7517(2) 0.7098(2) 0.15345(18) 0.0299(5) Uani 1 1 d . . .
C37 C 0.8105(2) 0.8225(2) 0.1802(2) 0.0338(5) Uani 1 1 d . . .
H37A H 0.8960 0.8527 0.2162 0.041 Uiso 1 1 calc R . .
C38 C 0.7458(3) 0.8907(2) 0.1550(2) 0.0385(6) Uani 1 1 d . . .
H38A H 0.7878 0.9676 0.1749 0.046 Uiso 1 1 calc R . .
C39 C 0.6207(3) 0.8494(2) 0.1012(2) 0.0392(6) Uani 1 1 d . . .
C40 C 0.5627(2) 0.7375(3) 0.0731(2) 0.0413(6) Uani 1 1 d . . .
H40A H 0.4773 0.7070 0.0355 0.050 Uiso 1 1 calc R . .
C41 C 0.6262(2) 0.6681(2) 0.0985(2) 0.0366(6) Uani 1 1 d . . .
H41A H 0.5837 0.5912 0.0781 0.044 Uiso 1 1 calc R . .
C42 C 0.5505(3) 0.9239(3) 0.0733(3) 0.0556(8) Uani 1 1 d . . .
H42A H 0.5593 0.9277 0.0103 0.083 Uiso 1 1 calc R . .
H42B H 0.5814 1.0033 0.1381 0.083 Uiso 1 1 calc R . .
H42C H 0.4651 0.8891 0.0532 0.083 Uiso 1 1 calc R . .
C43 C 1.0485(2) 0.6376(2) 0.4301(2) 0.0330(5) Uani 1 1 d . . .
C44 C 1.0304(2) 0.7072(2) 0.5238(2) 0.0344(5) Uani 1 1 d . . .
H44A H 0.9629 0.7347 0.5149 0.041 Uiso 1 1 calc R . .
C45 C 1.1088(2) 0.7372(2) 0.6296(2) 0.0406(6) Uani 1 1 d . . .
H45A H 1.0941 0.7848 0.6921 0.049 Uiso 1 1 calc R . .
C46 C 1.2089(2) 0.6987(3) 0.6459(3) 0.0443(7) Uani 1 1 d . . .
C47 C 1.2271(2) 0.6300(3) 0.5530(3) 0.0459(7) Uani 1 1 d . . .
H47A H 1.2947 0.6026 0.5621 0.055 Uiso 1 1 calc R . .
C48 C 1.1493(2) 0.5998(2) 0.4469(3) 0.0408(6) Uani 1 1 d . . .
H48A H 1.1648 0.5529 0.3848 0.049 Uiso 1 1 calc R . .
C49 C 1.2943(3) 0.7311(3) 0.7611(3) 0.0609(9) Uani 1 1 d . . .
H49A H 1.2893 0.6603 0.7672 0.091 Uiso 1 1 calc R . .
H49B H 1.2721 0.7871 0.8166 0.091 Uiso 1 1 calc R . .
H49C H 1.3768 0.7669 0.7744 0.091 Uiso 1 1 calc R . .

loop_
_atom_site_aniso_label
_atom_site_aniso_U_11
_atom_site_aniso_U_22
_atom_site_aniso_U_33
_atom_site_aniso_U_23
_atom_site_aniso_U_13
_atom_site_aniso_U_12
Fe1 0.02604(18) 0.02479(17) 0.02418(18) 0.01174(13) 0.01043(14) 0.00866(13)
N1 0.0319(11) 0.0323(10) 0.0274(10) 0.0160(9) 0.0120(9) 0.0133(9)
O1 0.0429(10) 0.0326(9) 0.0290(9) 0.0125(7) 0.0168(8) 0.0198(8)
O2 0.0326(9) 0.0276(8) 0.0430(10) 0.0179(8) 0.0090(8) 0.0047(7)
O3 0.0560(12) 0.0332(9) 0.0302(9) 0.0180(8) 0.0226(9) 0.0115(8)
O4 0.0378(11) 0.0381(10) 0.0576(13) 0.0090(9) 0.0300(10) 0.0033(8)
C1 0.0359(14) 0.0342(13) 0.0370(14) 0.0197(11) 0.0136(11) 0.0147(11)
C2 0.0335(13) 0.0408(14) 0.0306(13) 0.0154(11) 0.0123(11) 0.0142(11)
C3 0.0339(14) 0.0551(17) 0.0467(16) 0.0302(14) 0.0156(13) 0.0243(13)
C4 0.0457(15) 0.0404(14) 0.0414(15) 0.0249(12) 0.0182(13) 0.0234(12)
C5 0.0400(14) 0.0333(12) 0.0305(13) 0.0167(11) 0.0166(11) 0.0142(11)
C6 0.0405(15) 0.0443(15) 0.0387(15) 0.0168(12) 0.0140(12) 0.0163(12)
C7 0.0499(18) 0.0499(17) 0.0515(18) 0.0241(15) 0.0218(15) 0.0177(14)
C8 0.0380(14) 0.0213(10) 0.0294(12) 0.0062(9) 0.0189(11) 0.0053(10)
C9 0.0265(11) 0.0289(11) 0.0241(11) 0.0138(9) 0.0111(9) 0.0111(9)
C10 0.0281(12) 0.0273(11) 0.0268(11) 0.0134(9) 0.0119(10) 0.0096(9)
C11 0.0398(14) 0.0354(13) 0.0334(13) 0.0166(11) 0.0178(12) 0.0053(11)
C12 0.0568(18) 0.0433(15) 0.0363(14) 0.0213(12) 0.0263(14) 0.0091(13)
C13 0.0462(15) 0.0408(14) 0.0240(12) 0.0140(11) 0.0156(12) 0.0114(12)
C14 0.0309(12) 0.0315(12) 0.0258(11) 0.0143(10) 0.0114(10) 0.0135(10)
C15 0.0328(12) 0.0233(10) 0.0268(11) 0.0133(9) 0.0134(10) 0.0071(9)
C16 0.0308(13) 0.0286(12) 0.0344(13) 0.0104(10) 0.0139(11) 0.0054(10)
C17 0.0446(15) 0.0295(12) 0.0401(14) 0.0114(11) 0.0271(13) 0.0086(11)
C18 0.0501(16) 0.0237(11) 0.0277(12) 0.0117(10) 0.0163(12) 0.0078(11)
C19 0.0350(14) 0.0356(13) 0.0318(13) 0.0131(11) 0.0083(11) 0.0085(11)
C20 0.0325(13) 0.0354(13) 0.0320(13) 0.0119(11) 0.0154(11) 0.0104(10)
C21 0.069(2) 0.0366(14) 0.0312(14) 0.0130(12) 0.0225(14) 0.0070(13)
C22 0.0295(12) 0.0307(12) 0.0261(12) 0.0100(10) 0.0113(10) 0.0132(10)
C23 0.0280(12) 0.0312(12) 0.0263(12) 0.0092(10) 0.0100(10) 0.0088(10)
C24 0.0380(14) 0.0314(12) 0.0360(14) 0.0107(11) 0.0180(12) 0.0087(11)
C25 0.0324(14) 0.0354(13) 0.0358(14) 0.0029(11) 0.0137(12) 0.0049(11)
C26 0.0355(14) 0.0442(15) 0.0286(13) 0.0054(12) 0.0020(11) 0.0133(12)
C27 0.0402(15) 0.0382(13) 0.0285(13) 0.0125(11) 0.0077(11) 0.0175(12)
C28 0.053(2) 0.0522(18) 0.0463(18) 0.0015(15) 0.0155(16) -0.0124(15)
C29 0.0330(13) 0.0261(11) 0.0234(11) 0.0140(9) 0.0080(10) 0.0110(10)
C30 0.0299(12) 0.0261(11) 0.0303(12) 0.0142(10) 0.0183(10) 0.0100(9)
C31 0.0330(13) 0.0285(11) 0.0291(12) 0.0129(10) 0.0178(10) 0.0066(10)
C32 0.0439(15) 0.0313(12) 0.0296(13) 0.0084(11) 0.0161(12) 0.0055(11)
C33 0.0549(17) 0.0249(12) 0.0422(15) 0.0070(11) 0.0243(14) 0.0103(12)
C34 0.0487(16) 0.0300(13) 0.0493(16) 0.0193(12) 0.0265(14) 0.0168(12)
C35 0.0330(13) 0.0296(12) 0.0383(13) 0.0178(11) 0.0208(11) 0.0124(10)
C36 0.0336(13) 0.0326(12) 0.0201(11) 0.0106(10) 0.0120(10) 0.0083(10)
C37 0.0333(13) 0.0369(13) 0.0278(12) 0.0162(11) 0.0112(11) 0.0062(10)
C38 0.0512(16) 0.0383(14) 0.0281(13) 0.0192(11) 0.0154(12) 0.0142(12)
C39 0.0518(16) 0.0510(16) 0.0215(12) 0.0195(11) 0.0178(12) 0.0248(13)
C40 0.0348(14) 0.0589(17) 0.0249(13) 0.0190(12) 0.0092(11) 0.0150(13)
C41 0.0371(14) 0.0391(13) 0.0238(12) 0.0126(11) 0.0090(11) 0.0044(11)
C42 0.070(2) 0.075(2) 0.0403(16) 0.0355(16) 0.0256(16) 0.0448(18)
C43 0.0319(13) 0.0297(12) 0.0455(15) 0.0234(11) 0.0185(11) 0.0115(10)
C44 0.0290(13) 0.0385(13) 0.0434(15) 0.0254(12) 0.0162(11) 0.0127(11)
C45 0.0374(14) 0.0473(15) 0.0415(15) 0.0281(13) 0.0148(12) 0.0096(12)
C46 0.0356(14) 0.0512(16) 0.0577(18) 0.0419(15) 0.0139(13) 0.0094(12)
C47 0.0341(14) 0.0522(17) 0.073(2) 0.0456(16) 0.0236(14) 0.0214(13)
C48 0.0396(15) 0.0435(15) 0.0563(17) 0.0323(14) 0.0258(14) 0.0217(12)
C49 0.0426(17) 0.078(2) 0.065(2) 0.051(2) 0.0067(16) 0.0101(16)

loop_
_geom_bond_atom_site_label_1
_geom_bond_atom_site_label_2
_geom_bond_distance
_geom_bond_site_symmetry_2
_geom_bond_publ_flag
Fe1 O1 1.9563(16) . ?
Fe1 O3 1.9730(17) . ?
Fe1 O2 1.9851(17) . ?
Fe1 N1 2.107(2) . ?
Fe1 O4 2.713(2) . ?
Fe1 Fe1 4.0870(10) 2_776 ?
Fe1 C6 5.445(3) . ?
N1 C5 1.337(3) . ?
N1 C1 1.343(3) . ?
O1 C29 1.255(3) . ?
O2 C29 1.248(3) 2_776 ?
O3 C8 1.289(3) . ?
O4 C8 1.221(3) . ?
C1 C2 1.385(3) . ?
C2 C3 1.390(4) . ?
C2 C6 1.518(4) . ?
C3 C4 1.383(4) . ?
C4 C5 1.376(4) . ?
C6 C7 1.520(4) . ?
C8 C9 1.510(3) . ?
C9 C10 1.402(3) . ?
C9 C14 1.408(3) . ?
C10 C11 1.393(3) . ?
C10 C15 1.491(3) . ?
C11 C12 1.379(4) . ?
C12 C13 1.375(4) . ?
C13 C14 1.394(3) . ?
C14 C22 1.494(3) . ?
C15 C20 1.382(3) . ?
C15 C16 1.387(3) . ?
C16 C17 1.388(3) . ?
C17 C18 1.377(4) . ?
C18 C19 1.386(4) . ?
C18 C21 1.515(3) . ?
C19 C20 1.388(3) . ?
C22 C27 1.393(3) . ?
C22 C23 1.393(3) . ?
C23 C24 1.383(3) . ?
C24 C25 1.387(4) . ?
C25 C26 1.381(4) . ?
C25 C28 1.512(4) . ?
C26 C27 1.385(4) . ?
C29 O2 1.248(3) 2_776 ?
C29 C30 1.508(3) . ?
C30 C35 1.406(3) . ?
C30 C31 1.408(3) . ?
C31 C32 1.394(3) . ?
C31 C36 1.493(3) . ?
C32 C33 1.374(4) . ?
C33 C34 1.382(4) . ?
C34 C35 1.394(3) . ?
C35 C43 1.491(4) . ?
C36 C41 1.394(3) . ?
C36 C37 1.395(3) . ?
C37 C38 1.380(4) . ?
C38 C39 1.391(4) . ?
C39 C40 1.376(4) . ?
C39 C42 1.506(4) . ?
C40 C41 1.386(4) . ?
C43 C44 1.390(4) . ?
C43 C48 1.396(3) . ?
C44 C45 1.384(4) . ?
C45 C46 1.393(4) . ?
C46 C47 1.380(4) . ?
C46 C49 1.508(4) . ?
C47 C48 1.383(4) . ?
